data_7150071
loop_
_publ_author_name
'Griffiths, Jon-Paul'
'Nie, Hui'
'Brown, R. James'
'Day, Peter'
'Wallis, John D.'

_publ_section_title
;
 Synthetic strategies to chiral organosulfur donors related to
 bis(ethylenedithio)tetrathiafulvalene.
;
_journal_issue 11
_journal_name_full 'Organic &amp; biomolecular chemistry'
_journal_page_first 2155
_journal_page_last 2166
_journal_paper_doi 10.1039/b502437d
_journal_volume 3
_journal_year 2005
_chemical_absolute_configuration syn
_chemical_formula_sum 'C13 H16 S5'
_chemical_formula_weight 332.56
_chemical_melting_point 399.0(10)
_chemical_name_common
;
(4aR,7R,8S,8aS)-4a,5,6,7,8,8a-Hexahydro-7,8-isopropano-4a-
methyl-1,3-dithiolo (4,5-b)(1,4)benzodithiin-2-thione
;
_chemical_name_systematic
;
(4aR,7R,8S,8aS)-4a,5,6,7,8,8a-Hexahydro-7,8-isopropano-4a-methyl-1,3-dithiolo
[4,5-b][1,4]benzodithiin-2-thione
;
_space_group_IT_number 19
_symmetry_cell_setting orthorhombic
_symmetry_space_group_name_Hall 'P 2ac 2ab'
_symmetry_space_group_name_H-M 'P 21 21 21'
_atom_sites_solution_hydrogens difmap
_atom_sites_solution_primary direct
_atom_sites_solution_secondary difmap
_audit_creation_method SHELXL-97
_cell_angle_alpha 90.00
_cell_angle_beta 90.00
_cell_angle_gamma 90.00
_cell_formula_units_Z 4
_cell_length_a 7.60900(10)
_cell_length_b 9.7890(2)
_cell_length_c 20.1711(5)
_cell_measurement_reflns_used 9971
_cell_measurement_temperature 120(2)
_cell_measurement_theta_max 27.48
_cell_measurement_theta_min 2.91
_cell_volume 1502.43(5)
_computing_cell_refinement
;
'DENZO (Otwinowski and Minor, 1997)'
'COLLECT (Hooft, 1998)'
;
_computing_data_collection
;
'DENZO (Otwinowski and Minor, 1997)'
'COLLECT (Hooft, 1998)'
;
_computing_data_reduction
;
'DENZO (Otwinowski and Minor, 1997)'
'COLLECT (Hooft, 1998)'
;
_computing_molecular_graphics 'ORTEP3 (Johnson and Burnett, 1996)'
_computing_publication_material 'SHELXS-97 (Sheldrick, 1990)'
_computing_structure_refinement 'SHELXL-97 (Sheldrick, 1997)'
_computing_structure_solution 'SHELXS-97 (Sheldrick, 1990)'
_diffrn_ambient_temperature 120(2)
_diffrn_detector_area_resol_mean 9.09
_diffrn_measured_fraction_theta_full 0.995
_diffrn_measured_fraction_theta_max 0.995
_diffrn_measurement_device 'Enraf Nonius KappaCCD area detector'
_diffrn_measurement_method 'Phi and Omega scans to fill Ewald sphere'
_diffrn_radiation_monochromator graphite
_diffrn_radiation_source 'Enraf Nonius FR591 rotating anode'
_diffrn_radiation_type MoK\a
_diffrn_radiation_wavelength 0.71073
_diffrn_reflns_av_R_equivalents 0.0531
_diffrn_reflns_av_sigmaI/netI 0.0353
_diffrn_reflns_limit_h_max 9
_diffrn_reflns_limit_h_min -9
_diffrn_reflns_limit_k_max 9
_diffrn_reflns_limit_k_min -12
_diffrn_reflns_limit_l_max 25
_diffrn_reflns_limit_l_min -25
_diffrn_reflns_number 15154
_diffrn_reflns_theta_full 27.48
_diffrn_reflns_theta_max 27.48
_diffrn_reflns_theta_min 3.35
_exptl_absorpt_coefficient_mu 0.751
_exptl_absorpt_correction_T_max 0.57
_exptl_absorpt_correction_T_min 0.50
_exptl_absorpt_correction_type multi-scan
_exptl_absorpt_process_details
;
Using multiple and symmetry-related data measurements via the program
SORTAV
See R. H. Blessing, Acta Cryst. (1995), A51, 33-38
;
_exptl_crystal_colour yellow
_exptl_crystal_density_diffrn 1.470
_exptl_crystal_density_method 'not measured'
_exptl_crystal_description block
_exptl_crystal_F_000 696
_exptl_crystal_size_max 0.25
_exptl_crystal_size_mid 0.2
_exptl_crystal_size_min 0.2
_refine_diff_density_max 0.258
_refine_diff_density_min -0.403
_refine_diff_density_rms 0.078
_refine_ls_abs_structure_details 'Flack H D (1983), Acta Cryst. A39, 876-881'
_refine_ls_abs_structure_Flack -0.03(6)
_refine_ls_extinction_method none
_refine_ls_goodness_of_fit_ref 1.044
_refine_ls_hydrogen_treatment refall
_refine_ls_matrix_type full
_refine_ls_number_parameters 227
_refine_ls_number_reflns 3415
_refine_ls_number_restraints 0
_refine_ls_restrained_S_all 1.044
_refine_ls_R_factor_all 0.0283
_refine_ls_R_factor_gt 0.0253
_refine_ls_shift/su_max 0.001
_refine_ls_shift/su_mean 0.000
_refine_ls_structure_factor_coef Fsqd
_refine_ls_weighting_details 'calc w=1/[\s^2^(Fo^2^)+(0.0371P)^2^+0.0000P] where P=(Fo^2^+2Fc^2^)/3'
_refine_ls_weighting_scheme calc
_refine_ls_wR_factor_gt 0.0594
_refine_ls_wR_factor_ref 0.0603
_reflns_number_gt 3208
_reflns_number_total 3415
_reflns_threshold_expression >2sigma(I)
_cod_data_source_file b502437d.txt
_cod_data_source_block compound42
_cod_depositor_comments
;
The following automatic conversions were performed:

'_chemical_melting_point' value '398-400' was changed to '399.0(10)'
- the average value was taken and precision was estimated.

Automatic conversion script
Id: cif_fix_values 1569 2011-02-09 13:29:24Z adriana 
;
_cod_original_sg_symbol_H-M P212121
_cod_database_code 7150071

loop_
_symmetry_equiv_pos_as_xyz
'x, y, z'
'-x+1/2, -y, z+1/2'
'x+1/2, -y+1/2, -z'
'-x, y+1/2, -z+1/2'

loop_
_atom_site_label
_atom_site_type_symbol
_atom_site_fract_x
_atom_site_fract_y
_atom_site_fract_z
_atom_site_U_iso_or_equiv
_atom_site_adp_type
_atom_site_occupancy
_atom_site_symmetry_multiplicity
_atom_site_calc_flag
_atom_site_refinement_flags
_atom_site_disorder_assembly
_atom_site_disorder_group
S1 S 0.58000(6) 0.38339(4) 0.84177(2) 0.02354(11) Uani 1 1 d . . .
S2 S 0.33384(6) 0.57531(4) 0.90889(2) 0.01767(10) Uani 1 1 d . . .
S3 S 0.58146(6) 0.68331(4) 0.81509(2) 0.02120(11) Uani 1 1 d . . .
S4 S 0.17374(6) 0.83877(4) 0.94633(2) 0.01844(10) Uani 1 1 d . . .
S5 S 0.49076(5) 0.97383(4) 0.83507(2) 0.01890(11) Uani 1 1 d . . .
C1 C 0.5026(2) 0.53871(18) 0.85450(9) 0.0180(4) Uani 1 1 d . . .
C2 C 0.3311(2) 0.75263(17) 0.89910(8) 0.0146(3) Uani 1 1 d . . .
C3 C 0.4484(2) 0.80344(17) 0.85539(8) 0.0156(3) Uani 1 1 d . . .
C4 C 0.2597(2) 1.01416(18) 0.94210(9) 0.0175(4) Uani 1 1 d . . .
C5 C 0.2981(2) 1.05685(18) 0.86999(9) 0.0156(3) Uani 1 1 d . . .
C6 C 0.1400(2) 1.04612(17) 0.82469(8) 0.0154(3) Uani 1 1 d . . .
C7 C 0.0303(2) 1.17060(18) 0.80610(9) 0.0180(4) Uani 1 1 d . . .
C8 C -0.0413(2) 1.06739(18) 0.85480(9) 0.0177(4) Uani 1 1 d . . .
C9 C -0.0620(2) 1.0951(2) 0.92817(10) 0.0227(4) Uani 1 1 d . . .
C10 C 0.1103(3) 1.1063(2) 0.96737(10) 0.0221(4) Uani 1 1 d . . .
C11 C 0.0819(3) 1.31108(18) 0.82976(10) 0.0214(4) Uani 1 1 d . . .
C12 C -0.0539(3) 1.1721(2) 0.73827(10) 0.0249(4) Uani 1 1 d . . .
C13 C 0.4211(3) 1.0271(2) 0.98696(10) 0.0270(4) Uani 1 1 d . . .
H5 H 0.342(3) 1.155(2) 0.8709(10) 0.022(5) Uiso 1 1 d . . .
H6 H 0.147(3) 0.981(2) 0.7931(10) 0.016(5) Uiso 1 1 d . . .
H8 H -0.128(2) 1.0114(18) 0.8372(9) 0.006(4) Uiso 1 1 d . . .
H9A H -0.128(3) 1.020(2) 0.9495(10) 0.024(5) Uiso 1 1 d . . .
H9B H -0.137(3) 1.176(2) 0.9367(10) 0.027(6) Uiso 1 1 d . . .
H10A H 0.166(3) 1.200(2) 0.9637(10) 0.021(5) Uiso 1 1 d . . .
H10B H 0.094(3) 1.088(2) 1.0136(12) 0.030(6) Uiso 1 1 d . . .
H11A H 0.125(3) 1.309(2) 0.8731(10) 0.018(5) Uiso 1 1 d . . .
H11B H -0.013(3) 1.369(2) 0.8306(9) 0.013(5) Uiso 1 1 d . . .
H11C H 0.161(3) 1.348(2) 0.7963(12) 0.038(6) Uiso 1 1 d . . .
H12A H -0.173(3) 1.220(2) 0.7373(11) 0.034(6) Uiso 1 1 d . . .
H12B H -0.088(3) 1.079(2) 0.7245(11) 0.028(6) Uiso 1 1 d . . .
H12C H 0.025(3) 1.221(2) 0.7055(12) 0.034(6) Uiso 1 1 d . . .
H13A H 0.514(3) 0.954(2) 0.9783(11) 0.033(6) Uiso 1 1 d . . .
H13B H 0.392(3) 1.012(2) 1.0379(12) 0.034(6) Uiso 1 1 d . . .
H13C H 0.475(3) 1.115(3) 0.9824(11) 0.033(6) Uiso 1 1 d . . .

loop_
_atom_site_aniso_label
_atom_site_aniso_U_11
_atom_site_aniso_U_22
_atom_site_aniso_U_33
_atom_site_aniso_U_23
_atom_site_aniso_U_13
_atom_site_aniso_U_12
S1 0.0272(2) 0.0162(2) 0.0273(3) -0.00116(18) 0.0031(2) 0.00479(19)
S2 0.0200(2) 0.0136(2) 0.0194(2) 0.00112(16) 0.00246(18) -0.00037(17)
S3 0.0204(2) 0.0163(2) 0.0269(2) 0.00048(18) 0.00779(19) 0.00188(18)
S4 0.0195(2) 0.0153(2) 0.0204(2) 0.00068(17) 0.00555(18) 0.00060(18)
S5 0.0138(2) 0.0149(2) 0.0279(2) 0.00312(18) 0.00449(18) -0.00105(16)
C1 0.0178(8) 0.0185(9) 0.0178(9) -0.0019(7) 0.0006(7) -0.0008(7)
C2 0.0146(8) 0.0128(8) 0.0164(8) -0.0019(6) -0.0017(7) -0.0008(7)
C3 0.0141(8) 0.0142(8) 0.0184(8) -0.0018(7) 0.0014(7) 0.0011(7)
C4 0.0193(8) 0.0146(8) 0.0186(8) -0.0026(7) -0.0013(7) -0.0025(7)
C5 0.0144(8) 0.0110(8) 0.0215(9) -0.0018(7) 0.0004(7) -0.0010(6)
C6 0.0156(8) 0.0127(8) 0.0178(9) -0.0024(7) -0.0015(6) 0.0000(6)
C7 0.0170(9) 0.0160(9) 0.0210(9) -0.0004(7) -0.0027(7) 0.0003(7)
C8 0.0116(8) 0.0157(8) 0.0259(10) -0.0017(8) -0.0016(7) -0.0021(7)
C9 0.0191(9) 0.0227(10) 0.0262(10) -0.0003(8) 0.0065(8) 0.0045(8)
C10 0.0261(10) 0.0223(10) 0.0181(9) -0.0037(8) 0.0037(7) 0.0032(8)
C11 0.0208(9) 0.0156(9) 0.0279(10) 0.0003(8) -0.0022(9) 0.0030(8)
C12 0.0266(10) 0.0224(10) 0.0257(10) -0.0004(8) -0.0071(8) 0.0041(8)
C13 0.0279(10) 0.0272(11) 0.0260(10) -0.0056(8) -0.0102(9) 0.0024(10)

loop_
_atom_type_symbol
_atom_type_description
_atom_type_scat_dispersion_real
_atom_type_scat_dispersion_imag
_atom_type_scat_source
C C 0.0033 0.0016 'International Tables Vol C Tables 4.2.6.8 and 6.1.1.4'
H H 0.0000 0.0000 'International Tables Vol C Tables 4.2.6.8 and 6.1.1.4'
S S 0.1246 0.1234 'International Tables Vol C Tables 4.2.6.8 and 6.1.1.4'

loop_
_geom_angle_atom_site_label_1
_geom_angle_atom_site_label_2
_geom_angle_atom_site_label_3
_geom_angle
_geom_angle_site_symmetry_1
_geom_angle_site_symmetry_3
_geom_angle_publ_flag
C1 S2 C2 98.23(9) . . ?
C1 S3 C3 97.79(8) . . ?
C2 S4 C4 100.46(8) . . ?
C3 S5 C5 100.78(8) . . ?
S1 C1 S2 123.72(11) . . ?
S1 C1 S3 123.94(11) . . ?
S2 C1 S3 112.33(10) . . ?
C3 C2 S4 129.17(13) . . ?
C3 C2 S2 115.60(13) . . ?
S4 C2 S2 115.22(10) . . ?
C2 C3 S5 128.82(13) . . ?
C2 C3 S3 115.98(13) . . ?
S5 C3 S3 115.17(9) . . ?
C13 C4 C10 110.39(15) . . ?
C13 C4 C5 112.55(15) . . ?
C10 C4 C5 107.08(15) . . ?
C13 C4 S4 109.56(14) . . ?
C10 C4 S4 105.64(12) . . ?
C5 C4 S4 111.37(12) . . ?
C6 C5 C4 113.59(14) . . ?
C6 C5 S5 112.06(12) . . ?
C4 C5 S5 113.40(12) . . ?
C5 C6 C8 118.03(14) . . ?
C5 C6 C7 121.88(14) . . ?
C8 C6 C7 59.48(12) . . ?
C11 C7 C12 112.83(16) . . ?
C11 C7 C8 119.87(16) . . ?
C12 C7 C8 116.23(16) . . ?
C11 C7 C6 120.61(15) . . ?
C12 C7 C6 117.58(16) . . ?
C8 C7 C6 60.20(11) . . ?
C7 C8 C9 123.61(16) . . ?
C7 C8 C6 60.32(12) . . ?
C9 C8 C6 120.60(15) . . ?
C8 C9 C10 115.34(15) . . ?
C9 C10 C4 114.73(15) . . ?

loop_
_geom_bond_atom_site_label_1
_geom_bond_atom_site_label_2
_geom_bond_distance
_geom_bond_site_symmetry_2
_geom_bond_publ_flag
S1 C1 1.6505(19) . ?
S2 C1 1.7267(18) . ?
S2 C2 1.7471(17) . ?
S3 C1 1.7307(18) . ?
S3 C3 1.7518(17) . ?
S4 C2 1.7470(17) . ?
S4 C4 1.8393(18) . ?
S5 C3 1.7475(18) . ?
S5 C5 1.8183(18) . ?
C2 C3 1.350(2) . ?
C4 C13 1.531(3) . ?
C4 C10 1.538(2) . ?
C4 C5 1.541(2) . ?
C5 C6 1.514(2) . ?
C6 C8 1.522(2) . ?
C6 C7 1.524(2) . ?
C7 C11 1.507(2) . ?
C7 C12 1.511(3) . ?
C7 C8 1.511(3) . ?
C8 C9 1.513(3) . ?
C9 C10 1.535(3) . ?

loop_
_cod_related_entry_id
_cod_related_entry_database
_cod_related_entry_code
1 ChemSpider 9636573
